data_4068081
loop_
_publ_author_name
'Blasberg, Florian'
'Bolte, Michael'
'Wagner, Matthias'
'Lerner, Hans-Wolfram'

_publ_section_title
;
 An Approach to Pin Down the Solid-State Structure of the &#x201C;Turbo
 Grignard&#x201D;
;
_journal_issue 3
_journal_name_full Organometallics
_journal_page_first 1001
_journal_paper_doi 10.1021/om201080t
_journal_volume 31
_journal_year 2012
_chemical_formula_moiety 'C22 H54 Cl2 Mg2 O2 Si4'
_chemical_formula_sum 'C22 H54 Cl2 Mg2 O2 Si4'
_chemical_formula_weight 582.53
_chemical_name_systematic ?
_space_group_IT_number 14
_symmetry_cell_setting monoclinic
_symmetry_space_group_name_Hall '-P 2ybc'
_symmetry_space_group_name_H-M 'P 1 21/c 1'
_atom_sites_solution_hydrogens geom
_atom_sites_solution_primary direct
_atom_sites_solution_secondary difmap
_audit_creation_method SHELXL-97
_cell_angle_alpha 90.00
_cell_angle_beta 100.157(9)
_cell_angle_gamma 90.00
_cell_formula_units_Z 2
_cell_length_a 11.6858(14)
_cell_length_b 13.7053(17)
_cell_length_c 11.2426(14)
_cell_measurement_reflns_used 2734
_cell_measurement_temperature 173(2)
_cell_measurement_theta_max 25.8
_cell_measurement_theta_min 3.5
_cell_volume 1772.4(4)
_computing_cell_refinement 'X-Area (Stoe & Cie, 2001)'
_computing_data_collection 'X-Area (Stoe & Cie, 2001)'
_computing_data_reduction 'X-Area (Stoe & Cie, 2001)'
_computing_molecular_graphics 'XP (Sheldrick, 2008)'
_computing_publication_material SHELXL97
_computing_structure_refinement 'SHELXL97 (Sheldrick, 2008) '
_computing_structure_solution 'SHELXS97 (Sheldrick, 2008) '
_diffrn_ambient_temperature 173(2)
_diffrn_measured_fraction_theta_full 0.997
_diffrn_measured_fraction_theta_max 0.997
_diffrn_measurement_device_type 'STOE IPDS II two-circle-diffractometer'
_diffrn_measurement_method \w
_diffrn_radiation_monochromator graphite
_diffrn_radiation_source 'fine-focus sealed tube'
_diffrn_radiation_type MoK\a
_diffrn_radiation_wavelength 0.71073
_diffrn_reflns_av_R_equivalents 0.1526
_diffrn_reflns_av_sigmaI/netI 0.2171
_diffrn_reflns_limit_h_max 13
_diffrn_reflns_limit_h_min -11
_diffrn_reflns_limit_k_max 16
_diffrn_reflns_limit_k_min -14
_diffrn_reflns_limit_l_max 13
_diffrn_reflns_limit_l_min -13
_diffrn_reflns_number 10124
_diffrn_reflns_theta_full 25.00
_diffrn_reflns_theta_max 25.01
_diffrn_reflns_theta_min 3.50
_diffrn_standards_number 0
_exptl_absorpt_coefficient_mu 0.370
_exptl_absorpt_correction_T_max 0.9890
_exptl_absorpt_correction_T_min 0.9466
_exptl_absorpt_correction_type multi-scan
_exptl_absorpt_process_details 'MULABS (Spek, 2003; Blessing, 1995)'
_exptl_crystal_colour colourless
_exptl_crystal_density_diffrn 1.092
_exptl_crystal_density_method 'not measured'
_exptl_crystal_description plate
_exptl_crystal_F_000 632
_exptl_crystal_size_max 0.15
_exptl_crystal_size_mid 0.15
_exptl_crystal_size_min 0.03
_refine_diff_density_max 0.274
_refine_diff_density_min -0.257
_refine_diff_density_rms 0.059
_refine_ls_extinction_method none
_refine_ls_goodness_of_fit_ref 0.724
_refine_ls_hydrogen_treatment constr
_refine_ls_matrix_type full
_refine_ls_number_parameters 145
_refine_ls_number_reflns 3118
_refine_ls_number_restraints 0
_refine_ls_restrained_S_all 0.724
_refine_ls_R_factor_all 0.1469
_refine_ls_R_factor_gt 0.0530
_refine_ls_shift/su_max 0.000
_refine_ls_shift/su_mean 0.000
_refine_ls_structure_factor_coef Fsqd
_refine_ls_weighting_details 'calc w=1/[\s^2^(Fo^2^)+(0.0000P)^2^] where P=(Fo^2^+2Fc^2^)/3'
_refine_ls_weighting_scheme calc
_refine_ls_wR_factor_gt 0.0792
_refine_ls_wR_factor_ref 0.1013
_reflns_number_gt 1417
_reflns_number_total 3118
_reflns_threshold_expression I>2\s(I)
_cod_data_source_file om201080t_si_002.cif
_cod_data_source_block wa1238
_cod_depositor_comments
;
The following automatic conversions were performed:

'_symmetry_cell_setting' value 'Monoclinic' changed to 'monoclinic'
according to /home/saulius/struct/CIF-dictionaries/cif_core.dic
dictionary named 'cif_core.dic' version 2.4.1 from 2010-06-29.

Automatic conversion script
Id: cif_fix_values 1715 2011-07-08 13:25:40Z adriana 
;
_cod_original_sg_symbol_H-M P21/c
_cod_database_code 4068081

loop_
_symmetry_equiv_pos_as_xyz
'x, y, z'
'-x, y+1/2, -z+1/2'
'-x, -y, -z'
'x, -y-1/2, z-1/2'

loop_
_atom_site_label
_atom_site_type_symbol
_atom_site_fract_x
_atom_site_fract_y
_atom_site_fract_z
_atom_site_U_iso_or_equiv
_atom_site_adp_type
_atom_site_occupancy
_atom_site_symmetry_multiplicity
_atom_site_calc_flag
_atom_site_refinement_flags
Mg1 Mg 0.58429(14) 0.43732(12) 0.61198(13) 0.0280(4) Uani 1 1 d .
Cl1 Cl 0.53115(11) 0.60663(10) 0.58028(10) 0.0350(3) Uani 1 1 d .
Si1 Si 0.80141(13) 0.30536(12) 0.55737(11) 0.0341(4) Uani 1 1 d .
Si2 Si 0.85085(13) 0.49440(12) 0.72693(11) 0.0329(4) Uani 1 1 d .
C1 C 0.7573(4) 0.3913(4) 0.6683(3) 0.0265(11) Uani 1 1 d .
H1 H 0.7543 0.3501 0.7411 0.032 Uiso 1 1 calc R
O1 O 0.4709(3) 0.3991(3) 0.7192(3) 0.0389(9) Uani 1 1 d .
C2 C 0.4484(5) 0.4551(5) 0.8228(5) 0.0550(17) Uani 1 1 d .
H2A H 0.4192 0.5212 0.7981 0.066 Uiso 1 1 calc R
H2B H 0.5196 0.4611 0.8848 0.066 Uiso 1 1 calc R
C3 C 0.3576(7) 0.3966(7) 0.8693(6) 0.093(3) Uani 1 1 d .
H3A H 0.3934 0.3584 0.9410 0.112 Uiso 1 1 calc R
H3B H 0.2983 0.4405 0.8932 0.112 Uiso 1 1 calc R
C4 C 0.3038(5) 0.3312(6) 0.7730(6) 0.071(2) Uani 1 1 d .
H4A H 0.2363 0.3627 0.7218 0.085 Uiso 1 1 calc R
H4B H 0.2778 0.2700 0.8067 0.085 Uiso 1 1 calc R
C5 C 0.3971(6) 0.3122(5) 0.7038(5) 0.0603(18) Uani 1 1 d .
H5A H 0.4421 0.2537 0.7353 0.072 Uiso 1 1 calc R
H5B H 0.3644 0.3017 0.6174 0.072 Uiso 1 1 calc R
C11 C 0.7027(5) 0.1976(4) 0.5380(4) 0.0502(15) Uani 1 1 d .
H11A H 0.7262 0.1529 0.4786 0.075 Uiso 1 1 calc R
H11B H 0.6226 0.2193 0.5095 0.075 Uiso 1 1 calc R
H11C H 0.7073 0.1639 0.6155 0.075 Uiso 1 1 calc R
C12 C 0.7935(5) 0.3644(5) 0.4044(4) 0.0467(16) Uani 1 1 d .
H12A H 0.8170 0.3172 0.3478 0.070 Uiso 1 1 calc R
H12B H 0.8457 0.4209 0.4116 0.070 Uiso 1 1 calc R
H12C H 0.7136 0.3858 0.3743 0.070 Uiso 1 1 calc R
C13 C 0.9518(5) 0.2539(5) 0.5982(5) 0.0597(19) Uani 1 1 d .
H13A H 0.9668 0.2099 0.5340 0.090 Uiso 1 1 calc R
H13B H 0.9586 0.2176 0.6742 0.090 Uiso 1 1 calc R
H13C H 1.0085 0.3072 0.6077 0.090 Uiso 1 1 calc R
C21 C 0.7842(5) 0.5614(4) 0.8436(4) 0.0437(14) Uani 1 1 d .
H21A H 0.8338 0.6167 0.8745 0.066 Uiso 1 1 calc R
H21B H 0.7769 0.5171 0.9103 0.066 Uiso 1 1 calc R
H21C H 0.7070 0.5854 0.8068 0.066 Uiso 1 1 calc R
C22 C 0.8679(5) 0.5835(4) 0.6041(4) 0.0435(15) Uani 1 1 d .
H22A H 0.9182 0.6374 0.6385 0.065 Uiso 1 1 calc R
H22B H 0.7914 0.6093 0.5677 0.065 Uiso 1 1 calc R
H22C H 0.9028 0.5504 0.5420 0.065 Uiso 1 1 calc R
C23 C 1.0009(5) 0.4599(5) 0.8041(5) 0.0574(18) Uani 1 1 d .
H23A H 1.0449 0.5190 0.8318 0.086 Uiso 1 1 calc R
H23B H 1.0405 0.4247 0.7472 0.086 Uiso 1 1 calc R
H23C H 0.9958 0.4179 0.8735 0.086 Uiso 1 1 calc R

loop_
_atom_site_aniso_label
_atom_site_aniso_U_11
_atom_site_aniso_U_22
_atom_site_aniso_U_33
_atom_site_aniso_U_23
_atom_site_aniso_U_13
_atom_site_aniso_U_12
Mg1 0.0256(8) 0.0318(10) 0.0268(7) -0.0006(7) 0.0046(6) 0.0007(9)
Cl1 0.0357(7) 0.0294(8) 0.0366(6) -0.0067(5) -0.0025(5) 0.0018(7)
Si1 0.0352(8) 0.0335(10) 0.0344(7) 0.0006(7) 0.0083(6) 0.0087(8)
Si2 0.0251(7) 0.0394(10) 0.0336(6) -0.0015(7) 0.0032(5) -0.0007(8)
C1 0.023(2) 0.029(3) 0.028(2) 0.008(2) 0.0050(18) 0.010(3)
O1 0.034(2) 0.046(3) 0.0409(17) -0.0005(17) 0.0191(14) 0.004(2)
C2 0.065(4) 0.057(5) 0.049(3) -0.005(3) 0.026(3) 0.009(4)
C3 0.084(5) 0.116(8) 0.101(5) -0.024(5) 0.075(4) -0.026(6)
C4 0.040(4) 0.073(6) 0.107(5) 0.018(4) 0.037(4) -0.003(4)
C5 0.078(5) 0.049(4) 0.058(3) 0.008(3) 0.024(3) -0.017(4)
C11 0.059(4) 0.039(4) 0.052(3) -0.008(3) 0.007(3) 0.003(3)
C12 0.041(3) 0.064(5) 0.036(3) -0.006(3) 0.009(2) -0.005(3)
C13 0.057(4) 0.061(5) 0.062(4) 0.000(3) 0.012(3) 0.033(4)
C21 0.049(3) 0.042(4) 0.041(3) -0.012(2) 0.010(2) -0.009(3)
C22 0.038(3) 0.045(4) 0.050(3) -0.005(3) 0.012(2) -0.013(3)
C23 0.029(3) 0.065(5) 0.073(4) -0.016(3) -0.005(3) -0.002(3)

loop_
_atom_type_symbol
_atom_type_description
_atom_type_scat_dispersion_real
_atom_type_scat_dispersion_imag
_atom_type_scat_source
C C 0.0033 0.0016 'International Tables Vol C Tables 4.2.6.8 and 6.1.1.4'
H H 0.0000 0.0000 'International Tables Vol C Tables 4.2.6.8 and 6.1.1.4'
Cl Cl 0.1484 0.1585 'International Tables Vol C Tables 4.2.6.8 and 6.1.1.4'
Mg Mg 0.0486 0.0363 'International Tables Vol C Tables 4.2.6.8 and 6.1.1.4'
O O 0.0106 0.0060 'International Tables Vol C Tables 4.2.6.8 and 6.1.1.4'
Si Si 0.0817 0.0704 'International Tables Vol C Tables 4.2.6.8 and 6.1.1.4'

loop_
_geom_angle_atom_site_label_1
_geom_angle_atom_site_label_2
_geom_angle_atom_site_label_3
_geom_angle
_geom_angle_site_symmetry_1
_geom_angle_site_symmetry_3
O1 Mg1 C1 116.13(16) . .
O1 Mg1 Cl1 98.55(12) . 3_666
C1 Mg1 Cl1 123.36(14) . 3_666
O1 Mg1 Cl1 99.17(13) . .
C1 Mg1 Cl1 122.76(17) . .
Cl1 Mg1 Cl1 91.09(7) 3_666 .
O1 Mg1 Si2 120.70(11) . .
Cl1 Mg1 Si2 139.57(7) 3_666 .
Cl1 Mg1 Si2 91.77(6) . .
O1 Mg1 Si1 125.80(13) . .
Cl1 Mg1 Si1 91.35(6) 3_666 .
Cl1 Mg1 Si1 133.97(8) . .
Si2 Mg1 Si1 59.03(5) . .
O1 Mg1 Mg1 102.70(12) . 3_666
C1 Mg1 Mg1 141.17(15) . 3_666
Cl1 Mg1 Mg1 45.53(5) 3_666 3_666
Cl1 Mg1 Mg1 45.57(5) . 3_666
Si2 Mg1 Mg1 124.45(8) . 3_666
Si1 Mg1 Mg1 120.82(7) . 3_666
Mg1 Cl1 Mg1 88.91(7) 3_666 .
C1 Si1 C11 110.0(2) . .
C1 Si1 C13 115.8(2) . .
C11 Si1 C13 105.4(3) . .
C1 Si1 C12 111.5(2) . .
C11 Si1 C12 107.6(2) . .
C13 Si1 C12 106.1(3) . .
C11 Si1 Mg1 88.6(2) . .
C13 Si1 Mg1 152.84(19) . .
C12 Si1 Mg1 91.08(18) . .
C1 Si2 C23 114.9(2) . .
C1 Si2 C21 109.4(2) . .
C23 Si2 C21 105.6(2) . .
C1 Si2 C22 111.7(2) . .
C23 Si2 C22 107.0(3) . .
C21 Si2 C22 107.8(3) . .
C23 Si2 Mg1 151.1(2) . .
C21 Si2 Mg1 84.77(17) . .
C22 Si2 Mg1 94.72(17) . .
Si2 C1 Si1 120.8(2) . .
Si2 C1 Mg1 110.9(2) . .
Si1 C1 Mg1 110.7(2) . .
Si2 C1 H1 104.2 . .
Si1 C1 H1 104.2 . .
Mg1 C1 H1 104.2 . .
C5 O1 C2 109.7(4) . .
C5 O1 Mg1 125.3(3) . .
C2 O1 Mg1 125.0(3) . .
O1 C2 C3 103.7(5) . .
O1 C2 H2A 111.0 . .
C3 C2 H2A 111.0 . .
O1 C2 H2B 111.0 . .
C3 C2 H2B 111.0 . .
H2A C2 H2B 109.0 . .
C4 C3 C2 108.0(5) . .
C4 C3 H3A 110.1 . .
C2 C3 H3A 110.1 . .
C4 C3 H3B 110.1 . .
C2 C3 H3B 110.1 . .
H3A C3 H3B 108.4 . .
C3 C4 C5 103.8(5) . .
C3 C4 H4A 111.0 . .
C5 C4 H4A 111.0 . .
C3 C4 H4B 111.0 . .
C5 C4 H4B 111.0 . .
H4A C4 H4B 109.0 . .
O1 C5 C4 105.7(5) . .
O1 C5 H5A 110.6 . .
C4 C5 H5A 110.6 . .
O1 C5 H5B 110.6 . .
C4 C5 H5B 110.6 . .
H5A C5 H5B 108.7 . .
Si1 C11 H11A 109.5 . .
Si1 C11 H11B 109.5 . .
H11A C11 H11B 109.5 . .
Si1 C11 H11C 109.5 . .
H11A C11 H11C 109.5 . .
H11B C11 H11C 109.5 . .
Si1 C12 H12A 109.5 . .
Si1 C12 H12B 109.5 . .
H12A C12 H12B 109.5 . .
Si1 C12 H12C 109.5 . .
H12A C12 H12C 109.5 . .
H12B C12 H12C 109.5 . .
Si1 C13 H13A 109.5 . .
Si1 C13 H13B 109.5 . .
H13A C13 H13B 109.5 . .
Si1 C13 H13C 109.5 . .
H13A C13 H13C 109.5 . .
H13B C13 H13C 109.5 . .
Si2 C21 H21A 109.5 . .
Si2 C21 H21B 109.5 . .
H21A C21 H21B 109.5 . .
Si2 C21 H21C 109.5 . .
H21A C21 H21C 109.5 . .
H21B C21 H21C 109.5 . .
Si2 C22 H22A 109.5 . .
Si2 C22 H22B 109.5 . .
H22A C22 H22B 109.5 . .
Si2 C22 H22C 109.5 . .
H22A C22 H22C 109.5 . .
H22B C22 H22C 109.5 . .
Si2 C23 H23A 109.5 . .
Si2 C23 H23B 109.5 . .
H23A C23 H23B 109.5 . .
Si2 C23 H23C 109.5 . .
H23A C23 H23C 109.5 . .
H23B C23 H23C 109.5 . .

loop_
_geom_bond_atom_site_label_1
_geom_bond_atom_site_label_2
_geom_bond_distance
_geom_bond_site_symmetry_2
Mg1 O1 2.011(4) .
Mg1 C1 2.106(4) .
Mg1 Cl1 2.4137(18) 3_666
Mg1 Cl1 2.412(2) .
Mg1 Si2 3.250(2) .
Mg1 Si1 3.261(2) .
Mg1 Mg1 3.380(3) 3_666
Cl1 Mg1 2.4138(18) 3_666
Si1 C1 1.854(5) .
Si1 C11 1.863(6) .
Si1 C13 1.874(6) .
Si1 C12 1.888(5) .
Si2 C1 1.836(5) .
Si2 C23 1.875(5) .
Si2 C21 1.879(5) .
Si2 C22 1.881(5) .
C1 H1 1.0000 .
O1 C5 1.463(7) .
O1 C2 1.457(6) .
C2 C3 1.495(9) .
C2 H2A 0.9900 .
C2 H2B 0.9900 .
C3 C4 1.459(9) .
C3 H3A 0.9900 .
C3 H3B 0.9900 .
C4 C5 1.469(8) .
C4 H4A 0.9900 .
C4 H4B 0.9900 .
C5 H5A 0.9900 .
C5 H5B 0.9900 .
C11 H11A 0.9800 .
C11 H11B 0.9800 .
C11 H11C 0.9800 .
C12 H12A 0.9800 .
C12 H12B 0.9800 .
C12 H12C 0.9800 .
C13 H13A 0.9800 .
C13 H13B 0.9800 .
C13 H13C 0.9800 .
C21 H21A 0.9800 .
C21 H21B 0.9800 .
C21 H21C 0.9800 .
C22 H22A 0.9800 .
C22 H22B 0.9800 .
C22 H22C 0.9800 .
C23 H23A 0.9800 .
C23 H23B 0.9800 .
C23 H23C 0.9800 .

loop_
_geom_torsion_atom_site_label_1
_geom_torsion_atom_site_label_2
_geom_torsion_atom_site_label_3
_geom_torsion_atom_site_label_4
_geom_torsion
_geom_torsion_site_symmetry_1
_geom_torsion_site_symmetry_4
O1 Mg1 Cl1 Mg1 -98.84(12) . 3_666
C1 Mg1 Cl1 Mg1 131.79(17) . 3_666
Cl1 Mg1 Cl1 Mg1 0.0 3_666 3_666
Si2 Mg1 Cl1 Mg1 139.67(8) . 3_666
Si1 Mg1 Cl1 Mg1 92.93(9) . 3_666
O1 Mg1 Si1 C1 -82.7(3) . .
Cl1 Mg1 Si1 C1 175.8(3) 3_666 .
Cl1 Mg1 Si1 C1 83.0(3) . .
Si2 Mg1 Si1 C1 24.9(3) . .
Mg1 Mg1 Si1 C1 139.1(3) 3_666 .
O1 Mg1 Si1 C11 44.2(2) . .
C1 Mg1 Si1 C11 126.9(3) . .
Cl1 Mg1 Si1 C11 -57.37(17) 3_666 .
Cl1 Mg1 Si1 C11 -150.19(18) . .
Si2 Mg1 Si1 C11 151.73(17) . .
Mg1 Mg1 Si1 C11 -94.05(18) 3_666 .
O1 Mg1 Si1 C13 -78.0(5) . .
C1 Mg1 Si1 C13 4.7(6) . .
Cl1 Mg1 Si1 C13 -179.6(5) 3_666 .
Cl1 Mg1 Si1 C13 87.6(5) . .
Si2 Mg1 Si1 C13 29.5(5) . .
Mg1 Mg1 Si1 C13 143.8(5) 3_666 .
O1 Mg1 Si1 C12 151.8(2) . .
C1 Mg1 Si1 C12 -125.5(3) . .
Cl1 Mg1 Si1 C12 50.25(19) 3_666 .
Cl1 Mg1 Si1 C12 -42.6(2) . .
Si2 Mg1 Si1 C12 -100.65(18) . .
Mg1 Mg1 Si1 C12 13.6(2) 3_666 .
O1 Mg1 Si2 C1 90.9(3) . .
Cl1 Mg1 Si2 C1 -73.6(2) 3_666 .
Cl1 Mg1 Si2 C1 -167.4(2) . .
Si1 Mg1 Si2 C1 -25.1(2) . .
Mg1 Mg1 Si2 C1 -133.3(2) 3_666 .
O1 Mg1 Si2 C23 71.9(4) . .
C1 Mg1 Si2 C23 -19.0(4) . .
Cl1 Mg1 Si2 C23 -92.6(4) 3_666 .
Cl1 Mg1 Si2 C23 173.7(4) . .
Si1 Mg1 Si2 C23 -44.0(4) . .
Mg1 Mg1 Si2 C23 -152.3(4) 3_666 .
O1 Mg1 Si2 C21 -41.4(2) . .
C1 Mg1 Si2 C21 -132.2(3) . .
Cl1 Mg1 Si2 C21 154.2(2) 3_666 .
Cl1 Mg1 Si2 C21 60.39(19) . .
Si1 Mg1 Si2 C21 -157.3(2) . .
Mg1 Mg1 Si2 C21 94.5(2) 3_666 .
O1 Mg1 Si2 C22 -148.8(2) . .
C1 Mg1 Si2 C22 120.3(3) . .
Cl1 Mg1 Si2 C22 46.7(2) 3_666 .
Cl1 Mg1 Si2 C22 -47.09(18) . .
Si1 Mg1 Si2 C22 95.23(18) . .
Mg1 Mg1 Si2 C22 -13.0(2) 3_666 .
C23 Si2 C1 Si1 -58.0(3) . .
C21 Si2 C1 Si1 -176.6(3) . .
C22 Si2 C1 Si1 64.1(3) . .
Mg1 Si2 C1 Si1 131.9(4) . .
C23 Si2 C1 Mg1 170.0(2) . .
C21 Si2 C1 Mg1 51.4(3) . .
C22 Si2 C1 Mg1 -67.8(3) . .
C11 Si1 C1 Si2 169.6(3) . .
C13 Si1 C1 Si2 50.4(4) . .
C12 Si1 C1 Si2 -71.0(3) . .
Mg1 Si1 C1 Si2 -132.0(4) . .
C11 Si1 C1 Mg1 -58.4(3) . .
C13 Si1 C1 Mg1 -177.6(3) . .
C12 Si1 C1 Mg1 61.0(3) . .
O1 Mg1 C1 Si2 -106.7(2) . .
Cl1 Mg1 C1 Si2 131.84(16) 3_666 .
Cl1 Mg1 C1 Si2 15.0(3) . .
Si1 Mg1 C1 Si2 136.9(4) . .
Mg1 Mg1 C1 Si2 73.2(3) 3_666 .
O1 Mg1 C1 Si1 116.4(2) . .
Cl1 Mg1 C1 Si1 -5.1(3) 3_666 .
Cl1 Mg1 C1 Si1 -121.9(2) . .
Si2 Mg1 C1 Si1 -136.9(4) . .
Mg1 Mg1 C1 Si1 -63.7(4) 3_666 .
C1 Mg1 O1 C5 -94.1(4) . .
Cl1 Mg1 O1 C5 39.8(4) 3_666 .
Cl1 Mg1 O1 C5 132.3(4) . .
Si2 Mg1 O1 C5 -130.1(4) . .
Si1 Mg1 O1 C5 -58.1(4) . .
Mg1 Mg1 O1 C5 86.0(4) 3_666 .
C1 Mg1 O1 C2 87.2(4) . .
Cl1 Mg1 O1 C2 -138.9(4) 3_666 .
Cl1 Mg1 O1 C2 -46.4(4) . .
Si2 Mg1 O1 C2 51.2(4) . .
Si1 Mg1 O1 C2 123.2(4) . .
Mg1 Mg1 O1 C2 -92.7(4) 3_666 .
C5 O1 C2 C3 0.4(7) . .
Mg1 O1 C2 C3 179.3(4) . .
O1 C2 C3 C4 -18.8(8) . .
C2 C3 C4 C5 29.7(8) . .
C2 O1 C5 C4 17.8(6) . .
Mg1 O1 C5 C4 -161.1(4) . .
C3 C4 C5 O1 -28.7(7) . .
